data_2005025
loop_
_publ_author_name
'Ng, S. W.'
'Kumar Das, V. G.'

_publ_section_title
;
 [3-(Diethylphosphono)propionato]triphenyltin
;
_journal_issue 6
_journal_name_full 'Acta Crystallographica Section C'
_journal_page_first 1373
_journal_page_last 1375
_journal_paper_doi 10.1107/S0108270196001886
_journal_volume 52
_journal_year 1996
_chemical_formula_moiety '[Sn (C7 H14 O5 P) (C6 H5)3]'
_chemical_formula_sum 'C25 H29 O5 P Sn'
_chemical_formula_weight 559.14
_chemical_name_systematic
;
  (3-diethylphosphonopropionato)triphenyltin
;
_space_group_IT_number 14
_symmetry_cell_setting monoclinic
_symmetry_space_group_name_Hall '-P 2yn'
_symmetry_space_group_name_H-M 'P 1 21/n 1'
_audit_creation_method SHELXL
_cell_angle_alpha 90
_cell_angle_beta 96.980(6)
_cell_angle_gamma 90
_cell_formula_units_Z 4
_cell_length_a 9.1700(10)
_cell_length_b 16.1350(9)
_cell_length_c 17.697(2)
_cell_measurement_reflns_used 25
_cell_measurement_temperature 300
_cell_measurement_theta_max 12.5
_cell_measurement_theta_min 10.0
_cell_volume 2599.0(4)
_computing_cell_refinement 'CAD-4 VAX/PC'
_computing_data_collection 'CAD-4 VAX/PC (Enraf-Nonius Delft, 1988)'
_computing_data_reduction 'NRCVAX (Gabe, Le Page, Charland, Lee & White, 1989)'
_computing_molecular_graphics 'PLUTON (Spek, 1994), ZORTEP (Zsolnai & Pritzkow, 1994)'
_computing_publication_material SHELXL93
_computing_structure_refinement 'SHELXL93 (Sheldrick, 1993)'
_computing_structure_solution 'SHELXS86 (Sheldrick, 1990)'
_diffrn_ambient_temperature 300
_diffrn_measurement_device 'Enraf-Nonius CAD4'
_diffrn_measurement_method \w-2\q
_diffrn_radiation_monochromator graphite
_diffrn_radiation_source 'fine-focus sealed tube'
_diffrn_radiation_type MoK\a
_diffrn_radiation_wavelength 0.71073
_diffrn_reflns_av_R_equivalents 0.0213
_diffrn_reflns_av_sigmaI/netI 0.0397
_diffrn_reflns_limit_h_max 10
_diffrn_reflns_limit_h_min 0
_diffrn_reflns_limit_k_max 19
_diffrn_reflns_limit_k_min 0
_diffrn_reflns_limit_l_max 20
_diffrn_reflns_limit_l_min -21
_diffrn_reflns_number 4850
_diffrn_reflns_theta_max 24.96
_diffrn_reflns_theta_min 1.71
_diffrn_standards_decay_% 2.4
_diffrn_standards_interval_time 60
_diffrn_standards_number 3
_exptl_absorpt_coefficient_mu 1.076
_exptl_absorpt_correction_T_max 1.000
_exptl_absorpt_correction_T_min 0.952
_exptl_absorpt_correction_type '\y-scans (North, Phillips & Mathews, 1968)'
_exptl_crystal_colour colourless
_exptl_crystal_density_diffrn 1.429
_exptl_crystal_density_meas ?
_exptl_crystal_description block
_exptl_crystal_F_000 1136
_exptl_crystal_size_max 0.36
_exptl_crystal_size_mid 0.29
_exptl_crystal_size_min 0.22
_refine_diff_density_max 0.426
_refine_diff_density_min -0.270
_refine_ls_extinction_coef 'not refined'
_refine_ls_extinction_method none
_refine_ls_goodness_of_fit_all 0.971
_refine_ls_goodness_of_fit_obs 1.060
_refine_ls_hydrogen_treatment 'U(H) = 1.5U~eq~(C)'
_refine_ls_matrix_type full
_refine_ls_number_parameters 289
_refine_ls_number_reflns 4546
_refine_ls_number_restraints 0
_refine_ls_restrained_S_all 0.971
_refine_ls_restrained_S_obs 1.060
_refine_ls_R_factor_all 0.0545
_refine_ls_R_factor_obs 0.0355
_refine_ls_shift/esd_max 0.000
_refine_ls_shift/esd_mean 0.000
_refine_ls_structure_factor_coef Fsqd
_refine_ls_weighting_details 'w = 1/[\s^2^(Fo^2^)+(0.0441P)^2^] where P=(Fo^2^+2Fc^2^)/3'
_refine_ls_weighting_scheme calc
_refine_ls_wR_factor_all 0.0827
_refine_ls_wR_factor_obs 0.0767
_reflns_number_observed 3360
_reflns_number_total 4546
_reflns_observed_criterion >2sigma(I)
_cod_data_source_file kh1075.cif
_cod_data_source_block KH1075
_cod_depositor_comments
;
The following automatic conversions were performed:

'_exptl_crystal_density_meas' value 'not measured' was changed to '?'
- the value is perceived as not measured.

Automatic conversion script
Id: cif_fix_values 3008 2015-01-20 13:52:24Z robertas 

The following automatic conversions were performed:

'_refine_ls_weighting_scheme' value 'calc w =
1/[\s^2^(Fo^2^)+(0.0441P)^2^] where P=(Fo^2^+2Fc^2^)/3' was changed
to 'calc'. New tag '_refine_ls_weighting_details' was created. The
value of the new tag was set to 'w = 1/[\s^2^(Fo^2^)+(0.0441P)^2^]
where P=(Fo^2^+2Fc^2^)/3'.

Automatic conversion script
Id: cif_fix_values 3143 2015-03-26 13:38:13Z robertas 
;
_cod_original_cell_volume 2598.9(5)
_cod_original_sg_symbol_H-M 'P 21/n'
_cod_database_code 2005025

loop_
_symmetry_equiv_pos_as_xyz
'x, y, z'
'-x+1/2, y+1/2, -z+1/2'
'-x, -y, -z'
'x-1/2, -y-1/2, z-1/2'

loop_
_atom_site_aniso_label
_atom_site_aniso_U_11
_atom_site_aniso_U_22
_atom_site_aniso_U_33
_atom_site_aniso_U_12
_atom_site_aniso_U_13
_atom_site_aniso_U_23
Sn1 0.0462(2) 0.0440(2) 0.03517(14) 0.00090(10) -0.00080(10) 0.00130(10)
P1 0.0729(8) 0.0484(6) 0.0392(6) -0.0011(6) -0.0140(5) -0.0017(5)
O1 0.058(2) 0.051(2) 0.0380(10) 0.0100(10) 0.0000(10) 0.0060(10)
O2 0.077(2) 0.072(2) 0.047(2) 0.023(2) 0.004(2) 0.000(2)
O3 0.082(2) 0.059(2) 0.047(2) -0.004(2) -0.019(2) -0.0070(10)
O4 0.115(3) 0.062(2) 0.047(2) 0.023(2) -0.009(2) 0.000(2)
O5 0.088(3) 0.096(3) 0.084(2) -0.032(2) -0.007(2) -0.008(2)
C1 0.043(2) 0.050(2) 0.045(2) 0.005(2) 0.000(2) 0.005(2)
C2 0.059(3) 0.063(3) 0.053(2) -0.006(2) 0.002(2) -0.006(2)
C3 0.062(3) 0.084(4) 0.075(3) -0.017(3) -0.007(3) -0.002(3)
C4 0.043(3) 0.105(4) 0.095(4) 0.000(3) 0.007(3) 0.013(3)
C5 0.051(3) 0.122(5) 0.072(3) 0.019(3) 0.018(3) 0.000(3)
C6 0.048(2) 0.083(3) 0.058(3) 0.014(2) 0.005(2) -0.003(2)
C7 0.042(2) 0.063(3) 0.036(2) 0.002(2) 0.001(2) 0.004(2)
C8 0.085(4) 0.078(3) 0.068(3) 0.007(3) 0.028(3) 0.019(3)
C9 0.108(5) 0.129(5) 0.065(4) 0.020(4) 0.041(3) 0.034(4)
C10 0.097(4) 0.139(6) 0.049(3) 0.032(4) 0.020(3) -0.003(3)
C11 0.118(5) 0.093(4) 0.082(4) 0.013(4) 0.030(4) -0.024(3)
C12 0.090(4) 0.069(3) 0.065(3) -0.005(3) 0.027(3) -0.007(3)
C13 0.060(3) 0.042(2) 0.039(2) -0.004(2) -0.001(2) 0.004(2)
C14 0.081(4) 0.055(3) 0.076(3) 0.007(3) -0.011(3) -0.007(3)
C15 0.124(5) 0.051(3) 0.085(4) 0.003(3) 0.001(4) -0.011(3)
C16 0.130(6) 0.067(4) 0.080(4) -0.030(4) 0.008(4) -0.017(3)
C17 0.079(4) 0.106(5) 0.145(6) -0.032(4) 0.005(4) -0.039(4)
C18 0.065(3) 0.073(3) 0.124(5) -0.010(3) 0.002(3) -0.023(3)
C19 0.048(2) 0.047(2) 0.044(2) -0.002(2) 0.000(2) 0.001(2)
C20 0.087(4) 0.062(3) 0.045(2) 0.023(3) -0.006(2) 0.007(2)
C21 0.095(4) 0.051(3) 0.048(2) 0.007(2) -0.019(2) 0.003(2)
C22 0.111(5) 0.058(3) 0.079(4) 0.021(3) -0.003(3) 0.005(3)
C23 0.170(7) 0.110(5) 0.140(6) 0.060(5) 0.060(5) 0.039(5)
C24 0.138(7) 0.260(10) 0.134(7) -0.102(8) 0.045(6) -0.033(7)
C25 0.144(8) 0.230(10) 0.220(10) -0.056(8) 0.041(8) 0.017(9)

loop_
_atom_site_label
_atom_site_occupancy
_atom_site_fract_x
_atom_site_fract_y
_atom_site_fract_z
_atom_site_U_iso_or_equiv
_atom_site_thermal_displace_type
_atom_site_calc_flag
_atom_site_refinement_flags
_atom_site_type_symbol
Sn1 1 .16084(3) .19838(2) .200310(10) .04220(10) Uani d . Sn
P1 1 -0.13790(10) .41267(7) -0.13090(6) .0552(3) Uani d . P
O1 1 .0397(3) .2841(2) .12710(10) .0496(7) Uani d . O
O2 1 .1234(4) .2344(2) .0239(2) .0658(8) Uani d . O
O3 1 -0.2114(3) .3914(2) -0.20600(10) .0649(8) Uani d . O
O4 1 -0.2318(4) .4689(2) -.0841(2) .0770(10) Uani d . O
O5 1 .0036(4) .4637(2) -0.1334(2) .0910(10) Uani d . O
C1 1 .3784(4) .2340(2) .1857(2) .0464(9) Uani d . C
C2 1 .4600(5) .2812(3) .2406(2) .0590(10) Uani d . C
H2 1 .4164(5) .3012(3) .2817(2) .088 Uiso calc R H
C3 1 .6074(5) .2992(3) .2351(3) .0750(10) Uani d . C
H3 1 .6619(5) .3304(3) .2727(3) .113 Uiso calc R H
C4 1 .6710(5) .2708(4) .1740(3) .081(2) Uani d . C
H4 1 .7687(5) .2832(4) .1698(3) .122 Uiso calc R H
C5 1 .5914(5) .2242(4) .1193(3) .080(2) Uani d . C
H5 1 .6352(5) .2049(4) .0780(3) .121 Uiso calc R H
C6 1 .4460(5) .2057(3) .1251(2) .0630(10) Uani d . C
H6 1 .3929(5) .1737(3) .0876(2) .095 Uiso calc R H
C7 1 .0664(4) .2537(3) .2923(2) .0470(10) Uani d . C
C8 1 -.0011(6) .2072(3) .3434(3) .0750(10) Uani d . C
H8 1 -.0024(6) .1498(3) .3392(3) .113 Uiso calc R H
C9 1 -.0675(7) .2453(5) .4014(3) .098(2) Uani d . C
H9 1 -0.1136(7) .2131(5) .4351(3) .147 Uiso calc R H
C10 1 -.0649(7) .3283(5) .4086(3) .094(2) Uani d . C
H10 1 -0.1087(7) .3536(5) .4473(3) .141 Uiso calc R H
C11 1 .0004(7) .3740(4) .3601(3) .096(2) Uani d . C
H11 1 .0020(7) .4314(4) .3655(3) .144 Uiso calc R H
C12 1 .0663(6) .3381(3) .3015(3) .0730(10) Uani d . C
H12 1 .1107(6) .3716(3) .2681(3) .110 Uiso calc R H
C13 1 .0673(5) .0870(2) .1526(2) .0475(9) Uani d . C
C14 1 .1499(6) .0193(3) .1404(3) .0720(10) Uani d . C
H14 1 .2505(6) .0206(3) .1558(3) .109 Uiso calc R H
C15 1 .0879(8) -.0513(3) .1057(3) .088(2) Uani d . C
H15 1 .1475(8) -.0961(3) .0970(3) .131 Uiso calc R H
C16 1 -.0568(8) -.0558(4) .0845(3) .093(2) Uani d . C
H16 1 -.0985(8) -0.1038(4) .0622(3) .139 Uiso calc R H
C17 1 -0.1422(7) .0108(4) .0959(4) .110(2) Uani d . C
H17 1 -0.2431(7) .0085(4) .0814(4) .166 Uiso calc R H
C18 1 -.0791(6) .0825(3) .1294(3) .088(2) Uani d . C
H18 1 -0.1383(6) .1281(3) .1361(3) .132 Uiso calc R H
C19 1 .0464(4) .2814(2) .0541(2) .0470(10) Uani d . C
C20 1 -.0480(6) .3472(3) .0111(2) .0660(10) Uani d . C
H20A 1 -0.1352(6) .3557(3) .0361(2) .099 Uiso calc R H
H20B 1 .0062(6) .3989(3) .0135(2) .099 Uiso calc R H
C21 1 -.0937(6) .3261(3) -.0700(2) .0670(10) Uani d . C
H21A 1 -0.1788(6) .2900(3) -.0727(2) .100 Uiso calc R H
H21B 1 -.0150(6) .2951(3) -.0889(2) .100 Uiso calc R H
C22 1 -0.3099(7) .5398(3) -0.1188(3) .084(2) Uani d . C
H22A 1 -0.2408(7) .5804(3) -0.1337(3) .126 Uiso calc R H
H22B 1 -0.3737(7) .5227(3) -0.1639(3) .126 Uiso calc R H
C23 1 -0.3957(9) .5754(4) -.0640(4) .137(3) Uani d . C
H23A 1 -0.4483(9) .6227(4) -.0860(4) .205 Uiso calc R H
H23B 1 -0.3317(9) .5922(4) -.0197(4) .205 Uiso calc R H
H23C 1 -0.4642(9) .5349(4) -.0498(4) .205 Uiso calc R H
C24 1 .1010(10) .4504(7) -0.1906(5) .176(4) Uani d . C
H24A 1 .1250(10) .3919(7) -0.1911(5) .264 Uiso calc R H
H24B 1 .0470(10) .4637(7) -0.2399(5) .264 Uiso calc R H
C25 1 .2250(10) .4932(7) -0.1828(6) .196(4) Uani d . C
H25A 1 .2810(10) .4796(7) -0.2236(6) .295 Uiso calc R H
H25B 1 .2810(10) .4795(7) -0.1350(6) .295 Uiso calc R H
H25C 1 .2040(10) .5515(7) -0.1841(6) .295 Uiso calc R H

loop_
_atom_type_symbol
_atom_type_description
_atom_type_scat_dispersion_real
_atom_type_scat_dispersion_imag
_atom_type_scat_source
C C 0.0033 0.0016 'International Tables Vol C Tables 4.2.6.8 and 6.1.1.4'
H H 0.0000 0.0000 'International Tables Vol C Tables 4.2.6.8 and 6.1.1.4'
O O 0.0106 0.0060 'International Tables Vol C Tables 4.2.6.8 and 6.1.1.4'
P P 0.1023 0.0942 'International Tables Vol C Tables 4.2.6.8 and 6.1.1.4'
Sn Sn -0.6537 1.4246 'International Tables Vol C Tables 4.2.6.8 and 6.1.1.4'

loop_
_geom_angle_atom_site_label_1
_geom_angle_atom_site_label_2
_geom_angle_atom_site_label_3
_geom_angle_site_symmetry_1
_geom_angle_site_symmetry_3
_geom_angle
_geom_angle_publ_flag
O1 Sn1 C1 . . 100.40(10) yes
O1 Sn1 C7 . . 87.90(10) yes
O1 Sn1 C13 . . 98.80(10) ?
O1 Sn1 O3 . 4_666 174.10(10) yes
O3 Sn1 C1 4_666 . 82.00(10) yes
O3 Sn1 C7 4_666 . 86.20(10) yes
O3 Sn1 C13 4_666 . 84.50(10) yes
C1 Sn1 C13 . . 121.4(2) yes
C1 Sn1 C7 . . 117.1(2) yes
C13 Sn1 C7 . . 118.5(2) yes
O3 P1 O4 . . 113.5(2) no
O3 P1 O5 . . 113.5(2) no
O5 P1 O4 . . 103.0(2) no
O3 P1 C21 . . 114.4(2) no
O4 P1 C21 . . 103.5(2) no
O5 P1 C21 . . 107.8(2) no
C19 O1 Sn1 . . 120.1(2) no
C22 O4 P1 . . 120.8(3) no
C24 O5 P1 . . 122.2(4) no
C6 C1 C2 . . 118.3(4) no
C6 C1 Sn1 . . 121.5(3) no
C2 C1 Sn1 . . 120.0(3) no
C1 C2 C3 . . 120.8(4) no
C2 C3 C4 . . 119.6(5) no
C3 C4 C5 . . 120.1(5) no
C4 C5 C6 . . 120.3(5) no
C1 C6 C5 . . 120.9(4) no
C12 C7 C8 . . 117.1(4) no
C12 C7 Sn1 . . 120.8(3) no
C8 C7 Sn1 . . 122.0(3) no
C7 C8 C9 . . 120.9(5) no
C8 C9 C10 . . 120.2(5) no
C9 C10 C11 . . 119.7(6) no
C10 C11 C12 . . 121.5(6) no
C7 C12 C11 . . 120.6(5) no
C18 C13 C14 . . 117.3(4) no
C18 C13 Sn1 . . 120.1(3) no
C14 C13 Sn1 . . 122.4(3) no
C13 C14 C15 . . 121.6(5) no
C14 C15 C16 . . 120.6(5) no
C15 C16 C17 . . 119.1(5) no
C16 C17 C18 . . 120.2(6) no
C13 C18 C17 . . 121.1(5) no
O2 C19 O1 . . 124.3(4) no
O2 C19 C20 . . 123.2(4) no
O1 C19 C20 . . 112.4(4) no
C21 C20 C19 . . 113.7(4) no
C20 C21 P1 . . 114.9(3) no
C23 C22 O4 . . 108.2(5) no
C25 C24 O5 . . 116.4(8) no

loop_
_geom_bond_atom_site_label_1
_geom_bond_atom_site_label_2
_geom_bond_site_symmetry_2
_geom_bond_distance
_geom_bond_publ_flag
Sn1 O1 . 2.116(2) yes
Sn1 O3 4_666 2.397(3) yes
Sn1 C1 . 2.122(4) yes
Sn1 C7 . 2.131(4) yes
Sn1 C13 . 2.123(4) yes
P1 O3 . 1.457(3) no
P1 O4 . 1.557(3) no
P1 O5 . 1.541(4) no
P1 C21 . 1.781(4) no
O1 C19 . 1.301(4) no
O2 C19 . 1.204(5) no
O4 C22 . 1.447(5) no
O5 C24 . 1.444(8) no
C1 C6 . 1.380(6) no
C1 C2 . 1.381(5) no
C2 C3 . 1.397(6) no
C3 C4 . 1.368(7) no
C4 C5 . 1.365(7) no
C5 C6 . 1.383(6) no
C7 C12 . 1.372(6) no
C7 C8 . 1.377(6) no
C8 C9 . 1.397(7) no
C9 C10 . 1.346(8) no
C10 C11 . 1.328(8) no
C11 C12 . 1.389(6) no
C13 C18 . 1.357(6) no
C13 C14 . 1.360(6) no
C14 C15 . 1.384(6) no
C15 C16 . 1.336(8) no
C16 C17 . 1.359(8) no
C17 C18 . 1.393(7) no
C19 C20 . 1.516(6) no
C20 C21 . 1.484(6) no
C22 C23 . 1.440(8) no
C24 C25 . 1.330(10) no
